data_2023352
loop_
_publ_author_name
'Groneck, Erin N.'
'Peek, Nathan'
'Lynch, Will E.'
'Padgett, Clifford W.'

_publ_section_title
;
 Crystal structures of zinc(II) coordination complexes with isoquinoline
 N-oxide
;
_journal_coeditor_code HB8119
_journal_issue 2
_journal_name_full 'Acta Crystallographica Section E Crystallographic Communications'
_journal_paper_doi 10.1107/S2056989025000180
_journal_volume 81
_journal_year 2025
_chemical_formula_iupac '[Zn Br2 (C9 H7 N1 O1)2]'
_chemical_formula_moiety 'C18 H14 Br2 N2 O2 Zn'
_chemical_formula_sum 'C18 H14 Br2 N2 O2 Zn'
_chemical_formula_weight 515.50
_chemical_name_systematic
;
Dibromidobis(isoquinoline <i>N</i>-oxide-\k<i>O</i>)zinc(II)
;
_space_group_crystal_system monoclinic
_space_group_IT_number 15
_space_group_name_Hall '-C 2yc'
_space_group_name_H-M_alt 'C 1 2/c 1'
_atom_sites_solution_hydrogens geom
_atom_sites_solution_primary dual
_audit_creation_method
;
Olex2 1.5
(compiled 2024.02.16 svn.r378c4104 for OlexSys, GUI svn.r6928)
;
_cell_angle_alpha 90
_cell_angle_beta 96.472(6)
_cell_angle_gamma 90
_cell_formula_units_Z 4
_cell_length_a 17.1095(10)
_cell_length_b 7.2020(6)
_cell_length_c 14.9534(11)
_cell_measurement_reflns_used 2412
_cell_measurement_temperature 170
_cell_measurement_theta_max 33.1270
_cell_measurement_theta_min 2.4460
_cell_volume 1830.9(2)
_computing_cell_refinement
;
CrysAlisPro 1.171.39.46b (Rigaku OD, 2018)
;
_computing_data_collection
;
CrysAlisPro 1.171.39.46b (Rigaku OD, 2018)
;
_computing_data_reduction
;
CrysAlisPro 1.171.39.46b (Rigaku OD, 2018)
;
_computing_molecular_graphics
;
Olex2 1.5 (Dolomanov <i>et al.</i>,  2009)
;
_computing_publication_material
;
Olex2 1.5 (Dolomanov <i>et al.</i>,  2009)
;
_computing_structure_refinement
;
SHELXL 2018/3 (Sheldrick, 2015b)
;
_computing_structure_solution
;
<i>SHELXT</i> (Sheldrick, 2015a)
;
_diffrn_ambient_temperature 170
_diffrn_detector 'CCD plate'
_diffrn_measured_fraction_theta_full 0.996
_diffrn_measured_fraction_theta_max 0.996
_diffrn_measurement_device 'abstract diffractometer'
_diffrn_measurement_device_type 'XtaLAB Mini'
_diffrn_measurement_method '\w scans'
_diffrn_radiation_monochromator graphite
_diffrn_radiation_probe x-ray
_diffrn_radiation_type 'Mo K\a'
_diffrn_radiation_wavelength 0.71073
_diffrn_reflns_av_R_equivalents 0.0440
_diffrn_reflns_av_unetI/netI 0.0508
_diffrn_reflns_limit_h_max 20
_diffrn_reflns_limit_h_min -16
_diffrn_reflns_limit_k_max 8
_diffrn_reflns_limit_k_min -8
_diffrn_reflns_limit_l_max 17
_diffrn_reflns_limit_l_min -18
_diffrn_reflns_number 2980
_diffrn_reflns_theta_full 25.242
_diffrn_reflns_theta_max 25.345
_diffrn_reflns_theta_min 2.396
_diffrn_source 'fine-focus sealed X-ray tube'
_exptl_absorpt_coefficient_mu 5.720
_exptl_absorpt_correction_T_max 1.00000
_exptl_absorpt_correction_T_min 0.35745
_exptl_absorpt_correction_type multi-scan
_exptl_absorpt_process_details
;
(CrysAlisPro; Rigaku OD, 2019)
;
_exptl_crystal_colour 'clear colourless'
_exptl_crystal_density_diffrn 1.870
_exptl_crystal_description block
_exptl_crystal_F_000 1008
_exptl_crystal_size_max 0.2
_exptl_crystal_size_mid 0.2
_exptl_crystal_size_min 0.2
_refine_diff_density_max 0.830
_refine_diff_density_min -0.960
_refine_ls_extinction_method none
_refine_ls_goodness_of_fit_ref 1.027
_refine_ls_hydrogen_treatment constr
_refine_ls_matrix_type full
_refine_ls_number_parameters 114
_refine_ls_number_reflns 1671
_refine_ls_number_restraints 0
_refine_ls_restrained_S_all 1.027
_refine_ls_R_factor_all 0.0604
_refine_ls_R_factor_gt 0.0519
_refine_ls_shift/su_max 0.000
_refine_ls_shift/su_mean 0.000
_refine_ls_structure_factor_coef Fsqd
_refine_ls_weighting_details 'w=1/[\s^2^(Fo^2^)+(0.0927P)^2^] where P=(Fo^2^+2Fc^2^)/3'
_refine_ls_weighting_scheme calc
_refine_ls_wR_factor_gt 0.1335
_refine_ls_wR_factor_ref 0.1407
_reflns_number_gt 1402
_reflns_number_total 1671
_reflns_threshold_expression 'I > 2\s(I)'
_cod_data_source_file hb8119.cif
_cod_data_source_block II
_cod_database_code 2023352
_shelx_space_group_comment
;
The symmetry employed for this shelxl refinement is uniquely defined
by the following loop, which should always be used as a source of
symmetry information in preference to the above space-group names.
They are only intended as comments.
;

loop_
_space_group_symop_operation_xyz
'x, y, z'
'-x, y, -z+1/2'
'x+1/2, y+1/2, z'
'-x+1/2, y+1/2, -z+1/2'
'-x, -y, -z'
'x, -y, z-1/2'
'-x+1/2, -y+1/2, -z'
'x+1/2, -y+1/2, z-1/2'

loop_
_atom_site_type_symbol
_atom_site_label
_atom_site_fract_x
_atom_site_fract_y
_atom_site_fract_z
_atom_site_U_iso_or_equiv
_atom_site_adp_type
_atom_site_calc_flag
_atom_site_occupancy
_atom_site_disorder_assembly
_atom_site_disorder_group
Br Br1 0.60954(3) 0.37505(9) 0.21097(4) 0.0370(3) Uani d 1 . .
Zn Zn1 0.500000 0.53998(12) 0.250000 0.0276(3) Uani d 1 . .
O O1 0.5369(2) 0.7150(6) 0.3493(3) 0.0362(9) Uani d 1 . .
N N1 0.4810(2) 0.7741(6) 0.3999(3) 0.0293(10) Uani d 1 . .
C C2 0.3560(3) 0.9088(7) 0.4148(4) 0.0274(12) Uani d 1 . .
C C7 0.3704(3) 0.8846(7) 0.5089(4) 0.0306(13) Uani d 1 . .
C C1 0.4157(3) 0.8517(7) 0.3621(4) 0.0293(12) Uani d 1 . .
H H1 0.408573 0.869682 0.298816 0.035 Uiso calc 1 . .
C C3 0.2848(3) 0.9829(8) 0.3750(5) 0.0357(13) Uani d 1 . .
H H3 0.275439 0.998479 0.311593 0.043 Uiso calc 1 . .
C C9 0.4960(3) 0.7503(8) 0.4919(4) 0.0342(13) Uani d 1 . .
H H9 0.544037 0.695474 0.517045 0.041 Uiso calc 1 . .
C C4 0.2289(3) 1.0325(8) 0.4292(5) 0.0393(15) Uani d 1 . .
H H4 0.180142 1.081746 0.403055 0.047 Uiso calc 1 . .
C C8 0.4426(3) 0.8049(7) 0.5454(4) 0.0325(12) Uani d 1 . .
H H8 0.453412 0.790004 0.608739 0.039 Uiso calc 1 . .
C C6 0.3108(4) 0.9413(8) 0.5627(5) 0.0383(14) Uani d 1 . .
H H6 0.319011 0.929530 0.626322 0.046 Uiso calc 1 . .
C C5 0.2426(4) 1.0119(8) 0.5222(5) 0.0443(17) Uani d 1 . .
H H5 0.202956 1.048433 0.558206 0.053 Uiso calc 1 . .

loop_
_atom_site_aniso_label
_atom_site_aniso_U_11
_atom_site_aniso_U_22
_atom_site_aniso_U_33
_atom_site_aniso_U_12
_atom_site_aniso_U_13
_atom_site_aniso_U_23
Br1 0.0276(4) 0.0536(4) 0.0301(4) 0.0097(2) 0.0041(2) -0.0043(3)
Zn1 0.0200(5) 0.0393(5) 0.0237(5) 0.000 0.0032(3) 0.000
O1 0.0189(18) 0.053(2) 0.037(2) 0.0036(17) 0.0060(15) -0.013(2)
N1 0.021(2) 0.037(2) 0.030(3) -0.0015(18) 0.0032(17) -0.008(2)
C2 0.023(3) 0.031(3) 0.028(3) -0.002(2) 0.000(2) 0.003(2)
C7 0.026(3) 0.035(3) 0.031(3) -0.006(2) 0.004(2) -0.004(2)
C1 0.025(3) 0.038(3) 0.024(3) -0.004(2) -0.001(2) 0.000(2)
C3 0.026(3) 0.038(3) 0.042(4) -0.004(2) 0.003(2) 0.002(3)
C9 0.027(3) 0.042(3) 0.032(3) -0.003(2) -0.004(2) 0.003(3)
C4 0.023(3) 0.039(3) 0.056(4) 0.000(2) 0.003(3) 0.002(3)
C8 0.038(3) 0.033(3) 0.024(3) -0.001(2) -0.005(2) 0.004(3)
C6 0.042(4) 0.037(3) 0.039(4) -0.007(3) 0.015(3) -0.008(3)
C5 0.028(3) 0.043(3) 0.065(5) -0.002(2) 0.022(3) -0.011(3)

loop_
_atom_type_symbol
_atom_type_description
_atom_type_scat_dispersion_real
_atom_type_scat_dispersion_imag
_atom_type_scat_source
C C 0.0033 0.0016 'International Tables Vol C Tables 4.2.6.8 and 6.1.1.4'
H H 0.0000 0.0000 'International Tables Vol C Tables 4.2.6.8 and 6.1.1.4'
Br Br -0.2901 2.4595 'International Tables Vol C Tables 4.2.6.8 and 6.1.1.4'
N N 0.0061 0.0033 'International Tables Vol C Tables 4.2.6.8 and 6.1.1.4'
O O 0.0106 0.0060 'International Tables Vol C Tables 4.2.6.8 and 6.1.1.4'
Zn Zn 0.2839 1.4301 'International Tables Vol C Tables 4.2.6.8 and 6.1.1.4'

loop_
_geom_angle_atom_site_label_1
_geom_angle_atom_site_label_2
_geom_angle_atom_site_label_3
_geom_angle_site_symmetry_1
_geom_angle_site_symmetry_3
_geom_angle
_geom_angle_publ_flag
Br1 Zn1 Br1 . 2_655 119.21(5) ?
O1 Zn1 Br1 . . 108.06(10) ?
O1 Zn1 Br1 2_655 2_655 108.06(10) ?
O1 Zn1 Br1 . 2_655 109.22(11) ?
O1 Zn1 Br1 2_655 . 109.22(11) ?
O1 Zn1 O1 . 2_655 101.6(3) ?
N1 O1 Zn1 . . 115.5(3) ?
O1 N1 C9 . . 117.0(4) ?
C1 N1 O1 . . 120.8(5) ?
C1 N1 C9 . . 122.2(5) ?
C7 C2 C1 . . 117.4(5) ?
C3 C2 C7 . . 121.2(5) ?
C3 C2 C1 . . 121.4(5) ?
C2 C7 C8 . . 118.8(5) ?
C2 C7 C6 . . 118.1(5) ?
C8 C7 C6 . . 123.1(6) ?
N1 C1 C2 . . 120.9(5) ?
N1 C1 H1 . . 119.5 ?
C2 C1 H1 . . 119.5 ?
C2 C3 H3 . . 120.7 ?
C4 C3 C2 . . 118.6(6) ?
C4 C3 H3 . . 120.7 ?
N1 C9 H9 . . 120.1 ?
C8 C9 N1 . . 119.7(5) ?
C8 C9 H9 . . 120.1 ?
C3 C4 H4 . . 119.5 ?
C3 C4 C5 . . 120.9(6) ?
C5 C4 H4 . . 119.5 ?
C7 C8 H8 . . 119.6 ?
C9 C8 C7 . . 120.8(6) ?
C9 C8 H8 . . 119.6 ?
C7 C6 H6 . . 120.3 ?
C5 C6 C7 . . 119.3(6) ?
C5 C6 H6 . . 120.3 ?
C4 C5 H5 . . 119.1 ?
C6 C5 C4 . . 121.8(6) ?
C6 C5 H5 . . 119.1 ?

loop_
_geom_bond_atom_site_label_1
_geom_bond_atom_site_label_2
_geom_bond_site_symmetry_2
_geom_bond_distance
_geom_bond_publ_flag
Zn1 Br1 . 2.3476(7) ?
Zn1 Br1 2_655 2.3476(7) ?
Zn1 O1 . 1.995(4) ?
Zn1 O1 2_655 1.995(4) ?
O1 N1 . 1.353(5) ?
N1 C1 . 1.317(7) ?
N1 C9 . 1.381(8) ?
C2 C7 . 1.411(8) ?
C2 C1 . 1.421(8) ?
C2 C3 . 1.400(8) ?
C7 C8 . 1.416(8) ?
C7 C6 . 1.428(8) ?
C1 H1 . 0.9500 ?
C3 H3 . 0.9500 ?
C3 C4 . 1.369(8) ?
C9 H9 . 0.9500 ?
C9 C8 . 1.340(8) ?
C4 H4 . 0.9500 ?
C4 C5 . 1.391(10) ?
C8 H8 . 0.9500 ?
C6 H6 . 0.9500 ?
C6 C5 . 1.351(9) ?
C5 H5 . 0.9500 ?

loop_
_geom_torsion_atom_site_label_1
_geom_torsion_atom_site_label_2
_geom_torsion_atom_site_label_3
_geom_torsion_atom_site_label_4
_geom_torsion_site_symmetry_1
_geom_torsion_site_symmetry_2
_geom_torsion_site_symmetry_3
_geom_torsion_site_symmetry_4
_geom_torsion
_geom_torsion_publ_flag
Zn1 O1 N1 C1 . . . . -54.2(6) ?
Zn1 O1 N1 C9 . . . . 126.2(4) ?
O1 N1 C1 C2 . . . . 178.1(4) ?
O1 N1 C9 C8 . . . . -179.5(5) ?
N1 C9 C8 C7 . . . . 0.9(8) ?
C2 C7 C8 C9 . . . . -1.2(8) ?
C2 C7 C6 C5 . . . . 1.4(8) ?
C2 C3 C4 C5 . . . . 0.7(9) ?
C7 C2 C1 N1 . . . . 2.0(8) ?
C7 C2 C3 C4 . . . . 0.2(8) ?
C7 C6 C5 C4 . . . . -0.6(9) ?
C1 N1 C9 C8 . . . . 0.9(8) ?
C1 C2 C7 C8 . . . . -0.2(7) ?
C1 C2 C7 C6 . . . . -180.0(5) ?
C1 C2 C3 C4 . . . . 178.9(5) ?
C3 C2 C7 C8 . . . . 178.5(5) ?
C3 C2 C7 C6 . . . . -1.2(8) ?
C3 C2 C1 N1 . . . . -176.8(5) ?
C3 C4 C5 C6 . . . . -0.5(10) ?
C9 N1 C1 C2 . . . . -2.4(8) ?
C8 C7 C6 C5 . . . . -178.4(6) ?
C6 C7 C8 C9 . . . . 178.6(5) ?
